data_7111677
loop_
_publ_author_name
'Baddour, Frederick G.'
'Kahn, Michael I.'
'Golen, James A.'
'Rheingold, Arnold L.'
'Doerrer, Linda H.'

_publ_section_title
;
 Platinum(iv)-\k3-terpyridine complexes: synthesis with spectroscopic and
 structural characterization
;
_journal_issue 27
_journal_name_full 'Chemical Communications'
_journal_page_first 4968
_journal_page_last 4970
_journal_paper_doi 10.1039/c0cc00283f
_journal_volume 46
_journal_year 2010
_chemical_formula_sum 'C29 H39 Cl6 N3 Pt'
_chemical_formula_weight 837.42
_chemical_name_systematic
;
?
;
_space_group_IT_number 14
_symmetry_cell_setting monoclinic
_symmetry_space_group_name_Hall '-P 2yn'
_symmetry_space_group_name_H-M 'P 1 21/n 1'
_atom_sites_solution_hydrogens geom
_atom_sites_solution_primary direct
_atom_sites_solution_secondary difmap
_audit_creation_method SHELXL-97
_cell_angle_alpha 90.00
_cell_angle_beta 104.1010(10)
_cell_angle_gamma 90.00
_cell_formula_units_Z 4
_cell_length_a 12.6476(8)
_cell_length_b 18.6217(12)
_cell_length_c 14.8974(10)
_cell_measurement_reflns_used 9903
_cell_measurement_temperature 100(2)
_cell_measurement_theta_max 25.47
_cell_measurement_theta_min 2.19
_cell_volume 3402.9(4)
_computing_cell_refinement 'Bruker SMART'
_computing_data_collection 'Bruker SMART'
_computing_data_reduction 'Bruker SAINT'
_computing_molecular_graphics 'Bruker SHELXTL'
_computing_publication_material 'Bruker SHELXTL'
_computing_structure_refinement 'SHELXL-97 (Sheldrick, 1997)'
_computing_structure_solution 'SHELXS-97 (Sheldrick, 1990)'
_diffrn_ambient_temperature 100(2)
_diffrn_measured_fraction_theta_full 0.999
_diffrn_measured_fraction_theta_max 0.997
_diffrn_measurement_device_type 'CCD area detector'
_diffrn_measurement_method 'phi and omega scans'
_diffrn_radiation_monochromator graphite
_diffrn_radiation_source 'fine-focus sealed tube'
_diffrn_radiation_type MoK\a
_diffrn_radiation_wavelength 0.71073
_diffrn_reflns_av_R_equivalents 0.0403
_diffrn_reflns_av_sigmaI/netI 0.0436
_diffrn_reflns_limit_h_max 14
_diffrn_reflns_limit_h_min -15
_diffrn_reflns_limit_k_max 22
_diffrn_reflns_limit_k_min -22
_diffrn_reflns_limit_l_max 18
_diffrn_reflns_limit_l_min -17
_diffrn_reflns_number 20063
_diffrn_reflns_theta_full 25.00
_diffrn_reflns_theta_max 25.47
_diffrn_reflns_theta_min 1.78
_exptl_absorpt_coefficient_mu 4.618
_exptl_absorpt_correction_T_max 0.3170
_exptl_absorpt_correction_T_min 0.2956
_exptl_absorpt_correction_type multi-scan
_exptl_absorpt_process_details SADABS
_exptl_crystal_colour pale-yellow
_exptl_crystal_density_diffrn 1.635
_exptl_crystal_density_method 'not measured'
_exptl_crystal_description block
_exptl_crystal_F_000 1656
_exptl_crystal_size_max 0.35
_exptl_crystal_size_mid 0.34
_exptl_crystal_size_min 0.32
_platon_squeeze_details
;
SQUEEZE (PLATON, A.Spek) was used to treat diffuse solvent
contributions. Total electron count found = 179/unit cell. calculated
for
4 CH2Cl2 (the re'xtal solvent) = 168/unit cell. The intensive
properties (density, F(000), etc.) reflect these contributions.
;
_refine_diff_density_max 2.730
_refine_diff_density_min -3.740
_refine_diff_density_rms 0.233
_refine_ls_extinction_method none
_refine_ls_goodness_of_fit_ref 1.099
_refine_ls_hydrogen_treatment constr
_refine_ls_matrix_type full
_refine_ls_number_parameters 325
_refine_ls_number_reflns 6302
_refine_ls_number_restraints 0
_refine_ls_restrained_S_all 1.099
_refine_ls_R_factor_all 0.0453
_refine_ls_R_factor_gt 0.0410
_refine_ls_shift/su_max 2.109
_refine_ls_shift/su_mean 0.085
_refine_ls_structure_factor_coef Fsqd
_refine_ls_weighting_details 'calc w=1/[\s^2^(Fo^2^)+(0.1000P)^2^+2.6500P] where P=(Fo^2^+2Fc^2^)/3'
_refine_ls_weighting_scheme calc
_refine_ls_wR_factor_gt 0.1402
_refine_ls_wR_factor_ref 0.1437
_reflns_number_gt 5570
_reflns_number_total 6302
_reflns_threshold_expression >2sigma(I)
_cod_data_source_file C0CC00283Fsup1.cif
_cod_data_source_block Compound-1
_cod_depositor_comments
;
The following automatic conversions were performed:

'_symmetry_cell_setting' value 'Monoclinic' changed to 'monoclinic'
according to /home/saulius/struct/CIF-dictionaries/cif_core.dic
dictionary named 'cif_core.dic' version 2.4.2 from 2011-04-26.

Automatic conversion script
Id: cif_fix_values 1891 2012-01-12 08:04:46Z andrius 
;
_cod_original_sg_symbol_H-M P2(1)/n
_cod_database_code 7111677

loop_
_symmetry_equiv_pos_as_xyz
'x, y, z'
'-x+1/2, y+1/2, -z+1/2'
'-x, -y, -z'
'x-1/2, -y-1/2, z-1/2'

loop_
_atom_site_label
_atom_site_type_symbol
_atom_site_fract_x
_atom_site_fract_y
_atom_site_fract_z
_atom_site_U_iso_or_equiv
_atom_site_adp_type
_atom_site_occupancy
_atom_site_symmetry_multiplicity
_atom_site_calc_flag
_atom_site_refinement_flags
Pt1 Pt 0.327960(6) 0.971283(4) 0.042866(6) 0.01485(3) Uani 1 1 d .
Cl1 Cl 0.22484(4) 1.05984(3) 0.08822(5) 0.02304(16) Uani 1 1 d .
Cl2 Cl 0.30406(4) 0.71557(3) -0.30025(4) 0.02149(15) Uani 1 1 d .
Cl3 Cl 0.92082(8) 1.24023(5) -0.04532(7) 0.0582(3) Uani 1 1 d .
Cl4 Cl 0.92641(7) 1.10283(4) -0.13712(6) 0.0479(2) Uani 1 1 d .
N1 N 0.47024(15) 0.98974(11) 0.13573(15) 0.0176(5) Uani 1 1 d .
N2 N 0.41479(14) 0.89816(10) 0.00449(14) 0.0159(5) Uani 1 1 d .
N3 N 0.21143(15) 0.92546(10) -0.05797(14) 0.0178(5) Uani 1 1 d .
C1 C 0.4929(2) 1.03847(12) 0.2025(2) 0.0217(7) Uani 1 1 d .
H1A H 0.4394 1.0737 0.2051 0.026 Uiso 1 1 calc R
C2 C 0.5894(2) 1.04025(13) 0.2676(2) 0.0224(7) Uani 1 1 d .
H2A H 0.6018 1.0764 0.3139 0.027 Uiso 1 1 calc R
C3 C 0.66976(19) 0.98973(13) 0.26682(18) 0.0195(6) Uani 1 1 d .
C4 C 0.65038(17) 0.94149(12) 0.19276(17) 0.0157(6) Uani 1 1 d .
H4A H 0.7047 0.9071 0.1892 0.019 Uiso 1 1 calc R
C5 C 0.55308(18) 0.94249(13) 0.12368(16) 0.0169(6) Uani 1 1 d .
C6 C 0.52106(17) 0.89227(11) 0.04880(17) 0.0140(6) Uani 1 1 d .
C7 C 0.58754(17) 0.84213(12) 0.01830(17) 0.0161(6) Uani 1 1 d .
H7A H 0.6623 0.8373 0.0494 0.019 Uiso 1 1 calc R
C8 C 0.54158(17) 0.79915(12) -0.05906(17) 0.0156(6) Uani 1 1 d .
C9 C 0.42888(18) 0.80653(12) -0.10177(18) 0.0179(6) Uani 1 1 d .
H9A H 0.3961 0.7775 -0.1535 0.021 Uiso 1 1 calc R
C10 C 0.36710(17) 0.85588(11) -0.06795(18) 0.0167(6) Uani 1 1 d .
C11 C 0.24839(17) 0.86966(12) -0.10092(16) 0.0150(6) Uani 1 1 d .
C12 C 0.17892(19) 0.82826(13) -0.16602(18) 0.0204(6) Uani 1 1 d .
H12A H 0.2074 0.7909 -0.1968 0.024 Uiso 1 1 calc R
C13 C 0.06650(18) 0.84091(13) -0.18714(17) 0.0195(6) Uani 1 1 d .
C14 C 0.03188(19) 0.89855(13) -0.14342(19) 0.0235(7) Uani 1 1 d .
H14A H -0.0435 0.9103 -0.1577 0.028 Uiso 1 1 calc R
C15 C 0.10392(18) 0.93931(13) -0.07975(18) 0.0192(6) Uani 1 1 d .
H15A H 0.0771 0.9782 -0.0504 0.023 Uiso 1 1 calc R
C16 C 0.7742(2) 0.98375(13) 0.3443(2) 0.0237(7) Uani 1 1 d .
C17 C 0.7857(2) 1.04641(16) 0.4136(2) 0.0340(8) Uani 1 1 d .
H17A H 0.7909 1.0918 0.3816 0.051 Uiso 1 1 calc R
H17B H 0.8517 1.0396 0.4634 0.051 Uiso 1 1 calc R
H17C H 0.7219 1.0477 0.4400 0.051 Uiso 1 1 calc R
C18 C 0.7666(2) 0.91258(15) 0.3970(2) 0.0329(8) Uani 1 1 d .
H18A H 0.7603 0.8720 0.3541 0.049 Uiso 1 1 calc R
H18B H 0.7024 0.9140 0.4228 0.049 Uiso 1 1 calc R
H18C H 0.8323 0.9068 0.4473 0.049 Uiso 1 1 calc R
C19 C 0.8742(2) 0.98160(14) 0.3046(2) 0.0262(8) Uani 1 1 d .
H19A H 0.8791 1.0265 0.2716 0.039 Uiso 1 1 calc R
H19B H 0.8680 0.9411 0.2616 0.039 Uiso 1 1 calc R
H19C H 0.9397 0.9758 0.3551 0.039 Uiso 1 1 calc R
C20 C 0.60834(17) 0.74429(12) -0.09978(17) 0.0163(6) Uani 1 1 d .
C21 C 0.72659(19) 0.73936(13) -0.0417(2) 0.0237(7) Uani 1 1 d .
H21A H 0.7618 0.7863 -0.0404 0.036 Uiso 1 1 calc R
H21B H 0.7664 0.7038 -0.0692 0.036 Uiso 1 1 calc R
H21C H 0.7269 0.7248 0.0216 0.036 Uiso 1 1 calc R
C22 C 0.60705(19) 0.76711(13) -0.19764(17) 0.0206(6) Uani 1 1 d .
H22A H 0.6414 0.8144 -0.1964 0.031 Uiso 1 1 calc R
H22B H 0.5315 0.7697 -0.2345 0.031 Uiso 1 1 calc R
H22C H 0.6474 0.7320 -0.2253 0.031 Uiso 1 1 calc R
C23 C 0.5545(2) 0.67001(12) -0.10119(19) 0.0224(7) Uani 1 1 d .
H23A H 0.5963 0.6345 -0.1268 0.034 Uiso 1 1 calc R
H23B H 0.4798 0.6721 -0.1397 0.034 Uiso 1 1 calc R
H23C H 0.5533 0.6562 -0.0380 0.034 Uiso 1 1 calc R
C24 C -0.01115(18) 0.79338(14) -0.25732(18) 0.0229(7) Uani 1 1 d .
C25 C 0.0012(2) 0.81214(17) -0.3547(2) 0.0347(8) Uani 1 1 d .
H25A H -0.0179 0.8627 -0.3681 0.052 Uiso 1 1 calc R
H25B H -0.0474 0.7816 -0.4004 0.052 Uiso 1 1 calc R
H25C H 0.0768 0.8041 -0.3577 0.052 Uiso 1 1 calc R
C26 C 0.0186(2) 0.71437(14) -0.2377(2) 0.0342(8) Uani 1 1 d .
H26A H 0.0112 0.7019 -0.1756 0.051 Uiso 1 1 calc R
H26B H 0.0940 0.7064 -0.2413 0.051 Uiso 1 1 calc R
H26C H -0.0304 0.6842 -0.2836 0.051 Uiso 1 1 calc R
C27 C -0.1300(2) 0.80434(18) -0.2524(3) 0.0437(9) Uani 1 1 d .
H27A H -0.1505 0.8548 -0.2651 0.066 Uiso 1 1 calc R
H27B H -0.1376 0.7916 -0.1904 0.066 Uiso 1 1 calc R
H27C H -0.1779 0.7737 -0.2985 0.066 Uiso 1 1 calc R
C28 C 1.0046(2) 1.17385(16) -0.0758(2) 0.0367(9) Uani 1 1 d .
H28A H 1.0545 1.1547 -0.0190 0.044 Uiso 1 1 calc R
H28B H 1.0495 1.1955 -0.1146 0.044 Uiso 1 1 calc R

loop_
_atom_site_aniso_label
_atom_site_aniso_U_11
_atom_site_aniso_U_22
_atom_site_aniso_U_33
_atom_site_aniso_U_23
_atom_site_aniso_U_13
_atom_site_aniso_U_12
Pt1 0.01178(5) 0.01405(5) 0.01900(5) -0.00071(3) 0.00427(4) 0.00173(3)
Cl1 0.0170(2) 0.0201(3) 0.0327(3) -0.0056(2) 0.0075(2) 0.0031(2)
Cl2 0.0157(2) 0.0257(3) 0.0210(3) -0.0048(2) 0.0004(2) -0.0016(2)
Cl3 0.0780(5) 0.0570(5) 0.0432(5) 0.0044(4) 0.0216(4) 0.0233(4)
Cl4 0.0502(4) 0.0441(4) 0.0453(5) 0.0084(4) 0.0039(4) -0.0072(3)
N1 0.0183(8) 0.0165(8) 0.0222(11) -0.0058(8) 0.0128(7) 0.0030(8)
N2 0.0115(8) 0.0156(8) 0.0194(10) -0.0009(8) 0.0017(7) 0.0036(7)
N3 0.0150(8) 0.0221(9) 0.0163(10) -0.0009(8) 0.0037(7) -0.0001(8)
C1 0.0183(11) 0.0151(10) 0.0328(15) -0.0035(10) 0.0083(10) 0.0015(9)
C2 0.0232(11) 0.0214(11) 0.0215(13) -0.0066(10) 0.0035(10) -0.0018(10)
C3 0.0180(10) 0.0199(10) 0.0205(12) 0.0045(10) 0.0046(9) -0.0081(9)
C4 0.0103(9) 0.0145(10) 0.0220(12) 0.0064(9) 0.0033(8) -0.0016(8)
C5 0.0196(10) 0.0219(11) 0.0128(11) -0.0085(9) 0.0110(8) 0.0033(9)
C6 0.0125(9) 0.0103(9) 0.0187(11) 0.0021(9) 0.0028(8) 0.0003(8)
C7 0.0108(9) 0.0185(10) 0.0187(12) 0.0007(9) 0.0032(8) -0.0008(8)
C8 0.0128(9) 0.0151(10) 0.0178(12) -0.0013(9) 0.0012(8) 0.0025(8)
C9 0.0141(9) 0.0161(10) 0.0223(12) -0.0021(10) 0.0021(9) -0.0012(9)
C10 0.0107(9) 0.0133(9) 0.0256(13) 0.0021(9) 0.0039(9) -0.0004(8)
C11 0.0140(9) 0.0193(10) 0.0141(11) -0.0024(9) 0.0080(8) 0.0005(8)
C12 0.0161(10) 0.0210(11) 0.0230(13) -0.0024(10) 0.0028(9) 0.0031(9)
C13 0.0160(9) 0.0247(11) 0.0191(12) 0.0019(10) 0.0066(9) 0.0042(9)
C14 0.0135(9) 0.0255(12) 0.0321(14) 0.0015(11) 0.0065(9) 0.0027(9)
C15 0.0133(9) 0.0213(11) 0.0220(13) -0.0060(10) 0.0023(9) 0.0072(9)
C16 0.0222(12) 0.0248(11) 0.0208(14) -0.0076(11) -0.0010(11) -0.0013(10)
C17 0.0276(14) 0.0377(13) 0.0296(16) -0.0133(13) -0.0068(12) -0.0011(12)
C18 0.0323(13) 0.0333(14) 0.0286(15) 0.0029(13) -0.0013(12) -0.0043(12)
C19 0.0212(12) 0.0242(11) 0.0316(16) -0.0035(11) 0.0034(11) -0.0034(10)
C20 0.0115(9) 0.0141(10) 0.0229(12) -0.0016(9) 0.0036(9) 0.0009(8)
C21 0.0153(10) 0.0236(11) 0.0292(14) -0.0033(11) -0.0004(10) 0.0046(9)
C22 0.0170(10) 0.0257(11) 0.0193(12) -0.0031(10) 0.0047(9) 0.0035(9)
C23 0.0233(11) 0.0166(10) 0.0274(13) -0.0008(10) 0.0063(10) 0.0024(9)
C24 0.0109(9) 0.0342(13) 0.0227(13) -0.0045(11) 0.0024(9) -0.0002(10)
C25 0.0322(14) 0.0440(15) 0.0244(15) -0.0031(13) 0.0001(12) -0.0090(12)
C26 0.0281(13) 0.0268(12) 0.0433(18) -0.0092(13) 0.0000(12) -0.0082(11)
C27 0.0142(11) 0.0565(17) 0.060(2) -0.0287(15) 0.0073(12) -0.0037(12)
C28 0.0263(13) 0.0393(15) 0.0441(18) 0.0026(14) 0.0078(12) -0.0005(12)

loop_
_atom_type_symbol
_atom_type_description
_atom_type_scat_dispersion_real
_atom_type_scat_dispersion_imag
_atom_type_scat_source
C C 0.0033 0.0016 'International Tables Vol C Tables 4.2.6.8 and 6.1.1.4'
H H 0.0000 0.0000 'International Tables Vol C Tables 4.2.6.8 and 6.1.1.4'
N N 0.0061 0.0033 'International Tables Vol C Tables 4.2.6.8 and 6.1.1.4'
Cl Cl 0.1484 0.1585 'International Tables Vol C Tables 4.2.6.8 and 6.1.1.4'
Pt Pt -1.7033 8.3905 'International Tables Vol C Tables 4.2.6.8 and 6.1.1.4'

loop_
_geom_angle_atom_site_label_1
_geom_angle_atom_site_label_2
_geom_angle_atom_site_label_3
_geom_angle
N2 Pt1 N1 81.12(8)
N2 Pt1 N3 81.12(8)
N1 Pt1 N3 161.99(8)
N2 Pt1 Cl1 179.40(6)
N1 Pt1 Cl1 98.71(6)
N3 Pt1 Cl1 99.09(6)
C1 N1 C5 119.38(19)
C1 N1 Pt1 128.74(17)
C5 N1 Pt1 111.88(15)
C6 N2 C10 122.7(2)
C6 N2 Pt1 119.02(15)
C10 N2 Pt1 118.26(14)
C15 N3 C11 118.43(19)
C15 N3 Pt1 127.64(17)
C11 N3 Pt1 113.59(14)
N1 C1 C2 122.9(2)
C1 C2 C3 120.6(2)
C2 C3 C4 117.0(2)
C2 C3 C16 122.8(2)
C4 C3 C16 120.1(2)
C3 C4 C5 121.7(2)
C4 C5 N1 117.5(2)
C4 C5 C6 126.4(2)
N1 C5 C6 115.26(18)
N2 C6 C7 119.9(2)
N2 C6 C5 112.7(2)
C7 C6 C5 127.35(19)
C6 C7 C8 118.87(19)
C7 C8 C9 118.8(2)
C7 C8 C20 122.88(19)
C9 C8 C20 118.3(2)
C10 C9 C8 119.8(2)
N2 C10 C9 119.81(19)
N2 C10 C11 112.4(2)
C9 C10 C11 127.7(2)
N3 C11 C12 121.7(2)
N3 C11 C10 114.33(19)
C12 C11 C10 123.9(2)
C11 C12 C13 120.2(2)
C14 C13 C12 116.5(2)
C14 C13 C24 123.2(2)
C12 C13 C24 120.3(2)
C15 C14 C13 121.5(2)
N3 C15 C14 121.5(2)
C19 C16 C3 110.7(2)
C19 C16 C17 109.2(2)
C3 C16 C17 111.9(2)
C19 C16 C18 109.5(2)
C3 C16 C18 107.1(2)
C17 C16 C18 108.4(2)
C22 C20 C21 109.9(2)
C22 C20 C23 109.7(2)
C21 C20 C23 108.68(18)
C22 C20 C8 108.33(18)
C21 C20 C8 111.66(19)
C23 C20 C8 108.6(2)
C26 C24 C13 109.8(2)
C26 C24 C25 108.8(2)
C13 C24 C25 108.5(2)
C26 C24 C27 108.5(2)
C13 C24 C27 111.3(2)
C25 C24 C27 109.9(2)
Cl3 C28 Cl4 111.30(16)

loop_
_geom_bond_atom_site_label_1
_geom_bond_atom_site_label_2
_geom_bond_distance
Pt1 N2 1.922(2)
Pt1 N1 2.0142(18)
Pt1 N3 2.0195(18)
Pt1 Cl1 2.3035(6)
Cl3 C28 1.758(3)
Cl4 C28 1.767(3)
N1 C1 1.325(3)
N1 C5 1.413(3)
N2 C6 1.350(3)
N2 C10 1.353(3)
N3 C15 1.344(3)
N3 C11 1.361(3)
C1 C2 1.362(3)
C2 C3 1.387(4)
C3 C4 1.397(3)
C3 C16 1.532(3)
C4 C5 1.399(3)
C5 C6 1.436(3)
C6 C7 1.404(3)
C7 C8 1.407(3)
C8 C9 1.419(3)
C8 C20 1.541(3)
C9 C10 1.379(3)
C10 C11 1.484(3)
C11 C12 1.375(3)
C12 C13 1.399(3)
C13 C14 1.381(4)
C13 C24 1.530(3)
C14 C15 1.373(3)
C16 C19 1.521(4)
C16 C17 1.541(4)
C16 C18 1.555(4)
C20 C22 1.515(4)
C20 C21 1.537(3)
C20 C23 1.539(3)
C24 C26 1.529(4)
C24 C25 1.537(4)
C24 C27 1.537(4)

loop_
_platon_squeeze_void_nr
_platon_squeeze_void_average_x
_platon_squeeze_void_average_y
_platon_squeeze_void_average_z
_platon_squeeze_void_volume
_platon_squeeze_void_count_electrons
1 0.000 0.500 0.000 274 89
2 0.500 0.000 0.500 274 90
